data_7043334
loop_
_publ_author_name
'Sama, Farasha'
'Dhara, Ashish Kumar'
'Akhtar, Muammad Nadeem'
'Chen, Yan-Cong'
'Tong, Mingliang'
'Shahid, M.'
'Ansari, Istikhar A.'
'Raizada, Mukul'
'Ahmad, Musheer'
'Siddiqi, Zafar A.'

_publ_section_title
;
 Amino alcohols and benzoates-Friends or foes? Tuning nuclearity of Cu(II)
 complexes, structures, magnetism, DFT and TD-DFT studies, and catecholase
 like activities
;
_journal_name_full 'Dalton Trans.'
_journal_paper_doi 10.1039/C7DT01571B
_journal_year 2017
_chemical_formula_sum 'C20 H26 Cu2 N2 O6'
_chemical_formula_weight 517.51
_space_group_crystal_system monoclinic
_space_group_IT_number 14
_space_group_name_Hall '-P 2ybc'
_space_group_name_H-M_alt 'P 1 21/c 1'
_symmetry_space_group_name_Hall '-P 2ybc'
_symmetry_space_group_name_H-M 'P 1 21/c 1'
_atom_sites_solution_hydrogens mixed
_audit_creation_method SHELXL-2016/6
_audit_update_record
;
2017-04-28 deposited with the CCDC.
2017-06-15 downloaded from the CCDC.
;
_cell_angle_alpha 90
_cell_angle_beta 103.604(3)
_cell_angle_gamma 90
_cell_formula_units_Z 2
_cell_length_a 12.8083(8)
_cell_length_b 8.4214(5)
_cell_length_c 10.2651(6)
_cell_measurement_reflns_used 999
_cell_measurement_temperature 296(2)
_cell_measurement_theta_max 26.00
_cell_measurement_theta_min 2.16
_cell_volume 1076.17(11)
_computing_cell_refinement 'SAINT 6.45 ( Bruker, 2003)'
_computing_data_collection 'SMART 5.628 (Bruker, 2003)'
_computing_data_reduction 'SAINT 6.45 ( Bruker, 2003)'
_computing_molecular_graphics 'DIAMOND 2.1e'
_computing_publication_material SHELXL
_computing_structure_refinement 'SHELXL-2016/6 (Sheldrick, 2016)'
_computing_structure_solution SIR-97
_diffrn_ambient_temperature 296(2)
_diffrn_measured_fraction_theta_full 0.999
_diffrn_measured_fraction_theta_max 0.999
_diffrn_measurement_device_type 'BRUKER SMART APEX'
_diffrn_measurement_method /w-scans
_diffrn_radiation_monochromator graphite
_diffrn_radiation_source 'fine-focus sealed tube'
_diffrn_radiation_type MoK\a
_diffrn_radiation_wavelength 0.71073
_diffrn_reflns_av_R_equivalents 0.0388
_diffrn_reflns_av_unetI/netI 0.0143
_diffrn_reflns_Laue_measured_fraction_full 0.999
_diffrn_reflns_Laue_measured_fraction_max 0.999
_diffrn_reflns_limit_h_max 15
_diffrn_reflns_limit_h_min -15
_diffrn_reflns_limit_k_max 10
_diffrn_reflns_limit_k_min -10
_diffrn_reflns_limit_l_max 12
_diffrn_reflns_limit_l_min -12
_diffrn_reflns_number 28243
_diffrn_reflns_point_group_measured_fraction_full 0.999
_diffrn_reflns_point_group_measured_fraction_max 0.999
_diffrn_reflns_theta_full 25.074
_diffrn_reflns_theta_max 25.074
_diffrn_reflns_theta_min 2.920
_exptl_absorpt_coefficient_mu 2.015
_exptl_absorpt_correction_type multi-scan
_exptl_absorpt_process_details Sadabs
_exptl_crystal_colour Blue
_exptl_crystal_density_diffrn 1.597
_exptl_crystal_description Block
_exptl_crystal_F_000 532
_exptl_crystal_size_max 0.280
_exptl_crystal_size_mid 0.210
_exptl_crystal_size_min 0.170
_exptl_transmission_factor_max 0.710
_exptl_transmission_factor_min 0.608
_refine_diff_density_max 0.217
_refine_diff_density_min -0.275
_refine_diff_density_rms 0.047
_refine_ls_extinction_method none
_refine_ls_goodness_of_fit_ref 1.079
_refine_ls_hydrogen_treatment mixed
_refine_ls_matrix_type full
_refine_ls_number_parameters 142
_refine_ls_number_reflns 1911
_refine_ls_number_restraints 0
_refine_ls_restrained_S_all 1.079
_refine_ls_R_factor_all 0.0284
_refine_ls_R_factor_gt 0.0232
_refine_ls_shift/su_max 0.001
_refine_ls_shift/su_mean 0.000
_refine_ls_structure_factor_coef Fsqd
_refine_ls_weighting_details 'w=1/[\s^2^(Fo^2^)+(0.0251P)^2^+0.6965P] where P=(Fo^2^+2Fc^2^)/3'
_refine_ls_weighting_scheme calc
_refine_ls_wR_factor_gt 0.0568
_refine_ls_wR_factor_ref 0.0590
_reflns_Friedel_coverage 0.000
_reflns_number_gt 1706
_reflns_number_total 1911
_reflns_threshold_expression 'I > 2\s(I)'
_cod_data_source_file c7dt01571b2.cif
_cod_data_source_block complex1
_cod_depositor_comments
;
The following automatic conversions were performed:
data name '__computing_data_collection' replaced with
'_computing_data_collection'.

Automatic conversion script
Id: cif_correct_tags 4968 2017-02-21 14:55:21Z antanas 

The following automatic conversions were performed:

'_exptl_absorpt_correction_type' value 'Multi-Scan' changed to
'multi-scan' according to
/home/data/users/saulius/crontab/automatic-downloads/rss-feeds/RSC/lib/dictionaries/cif_core.dic
dictionary named 'cif_core.dic' version 2.4.2 from 2011-04-26.

Automatic conversion script
Id: cif_fix_values 4973 2017-02-22 13:04:09Z antanas 
;
_cod_database_code 7043334
_shelx_shelxl_version_number 2016/6
_shelx_space_group_comment
;
The symmetry employed for this shelxl refinement is uniquely defined
by the following loop, which should always be used as a source of
symmetry information in preference to the above space-group names.
They are only intended as comments.
;
_shelx_estimated_absorpt_t_min 0.602
_shelx_estimated_absorpt_t_max 0.726

loop_
_space_group_symop_operation_xyz
'x, y, z'
'-x, y+1/2, -z+1/2'
'-x, -y, -z'
'x, -y-1/2, z-1/2'

loop_
_atom_site_label
_atom_site_type_symbol
_atom_site_fract_x
_atom_site_fract_y
_atom_site_fract_z
_atom_site_U_iso_or_equiv
_atom_site_adp_type
_atom_site_occupancy
_atom_site_site_symmetry_order
_atom_site_calc_flag
_atom_site_refinement_flags_posn
_atom_site_refinement_flags_adp
C1 C 0.36088(19) 0.7737(3) 0.6976(2) 0.0452(6) Uani 1 1 d . .
H1C H 0.327144 0.688917 0.634909 0.054 Uiso 1 1 calc R U
H1D H 0.378811 0.863026 0.644008 0.054 Uiso 1 1 calc R U
C2 C 0.28252(18) 0.8299(3) 0.7772(2) 0.0432(5) Uani 1 1 d . .
H2A H 0.281169 0.751756 0.848837 0.052 Uiso 1 1 calc R U
H2B H 0.209650 0.833751 0.717306 0.052 Uiso 1 1 calc R U
C3 C 0.30970(18) 0.9916(3) 0.8400(2) 0.0455(6) Uani 1 1 d . .
H3A H 0.306096 1.071519 0.768389 0.055 Uiso 1 1 calc R U
H3B H 0.255880 1.020692 0.891069 0.055 Uiso 1 1 calc R U
C4 C 0.66895(17) 0.6449(2) 1.0818(2) 0.0352(5) Uani 1 1 d . .
C5 C 0.77579(17) 0.5730(2) 1.1465(2) 0.0354(5) Uani 1 1 d . .
C6 C 0.8032(2) 0.5546(3) 1.2844(2) 0.0498(6) Uani 1 1 d . .
H6 H 0.756657 0.593638 1.336672 0.060 Uiso 1 1 calc R U
C7 C 0.8977(2) 0.4801(4) 1.3461(3) 0.0672(8) Uani 1 1 d . .
H7 H 0.916347 0.469189 1.440902 0.081 Uiso 1 1 calc R U
C8 C 0.9645(2) 0.4219(4) 1.2717(3) 0.0738(9) Uani 1 1 d . .
H8 H 1.028881 0.368740 1.314406 0.089 Uiso 1 1 calc R U
C9 C 0.9383(2) 0.4405(4) 1.1343(3) 0.0684(8) Uani 1 1 d . .
H9 H 0.984687 0.399809 1.082458 0.082 Uiso 1 1 calc R U
C10 C 0.84467(19) 0.5183(3) 1.0718(3) 0.0496(6) Uani 1 1 d . .
H10 H 0.827954 0.533873 0.977546 0.060 Uiso 1 1 calc R U
N1 N 0.46033(17) 0.7124(3) 0.7873(2) 0.0402(5) Uani 1 1 d . .
O1 O 0.41356(12) 0.99425(18) 0.92698(16) 0.0441(4) Uani 1 1 d . .
O2 O 0.66282(12) 0.72353(19) 0.97439(15) 0.0422(4) Uani 1 1 d . .
O3 O 0.59253(12) 0.62612(18) 1.13523(16) 0.0432(4) Uani 1 1 d . .
Cu1 Cu 0.53017(2) 0.84828(3) 0.93833(3) 0.03459(10) Uani 1 1 d . .
H1A H 0.449(2) 0.622(3) 0.817(3) 0.052 Uiso 1 1 d . U
H1B H 0.506(2) 0.697(3) 0.745(3) 0.052 Uiso 1 1 d . U

loop_
_atom_site_aniso_label
_atom_site_aniso_U_11
_atom_site_aniso_U_22
_atom_site_aniso_U_33
_atom_site_aniso_U_23
_atom_site_aniso_U_13
_atom_site_aniso_U_12
C1 0.0463(13) 0.0512(14) 0.0369(12) 0.0016(11) 0.0075(10) -0.0073(11)
C2 0.0373(12) 0.0422(13) 0.0485(13) -0.0007(11) 0.0070(10) -0.0071(10)
C3 0.0368(12) 0.0388(13) 0.0556(15) 0.0012(11) 0.0004(11) 0.0012(10)
C4 0.0376(12) 0.0259(11) 0.0426(12) -0.0059(9) 0.0105(10) 0.0022(9)
C5 0.0332(11) 0.0305(11) 0.0419(12) -0.0010(9) 0.0076(9) -0.0026(9)
C6 0.0442(13) 0.0575(16) 0.0443(13) -0.0083(12) 0.0036(11) -0.0037(12)
C7 0.0496(16) 0.088(2) 0.0529(16) 0.0026(15) -0.0110(13) -0.0024(15)
C8 0.0353(14) 0.088(2) 0.089(2) 0.0216(19) -0.0044(15) 0.0105(15)
C9 0.0426(15) 0.081(2) 0.088(2) 0.0139(18) 0.0276(15) 0.0172(15)
C10 0.0428(13) 0.0561(15) 0.0533(15) 0.0072(12) 0.0180(12) 0.0073(12)
N1 0.0462(12) 0.0403(11) 0.0384(11) 0.0004(9) 0.0186(9) -0.0013(9)
O1 0.0354(8) 0.0362(8) 0.0537(9) -0.0063(7) -0.0039(7) 0.0070(7)
O2 0.0449(9) 0.0430(9) 0.0405(9) 0.0076(7) 0.0137(7) 0.0121(7)
O3 0.0388(9) 0.0397(9) 0.0549(10) 0.0028(7) 0.0185(8) 0.0040(7)
Cu1 0.03637(16) 0.02952(15) 0.03733(16) 0.00395(11) 0.00758(11) 0.00301(11)

loop_
_atom_type_symbol
_atom_type_description
_atom_type_scat_dispersion_real
_atom_type_scat_dispersion_imag
_atom_type_scat_source
C C 0.0033 0.0016 'International Tables Vol C Tables 4.2.6.8 and 6.1.1.4'
H H 0.0000 0.0000 'International Tables Vol C Tables 4.2.6.8 and 6.1.1.4'
N N 0.0061 0.0033 'International Tables Vol C Tables 4.2.6.8 and 6.1.1.4'
O O 0.0106 0.0060 'International Tables Vol C Tables 4.2.6.8 and 6.1.1.4'
Cu Cu 0.3201 1.2651 'International Tables Vol C Tables 4.2.6.8 and 6.1.1.4'

loop_
_geom_angle_atom_site_label_1
_geom_angle_atom_site_label_2
_geom_angle_atom_site_label_3
_geom_angle
_geom_angle_site_symmetry_1
_geom_angle_site_symmetry_3
N1 C1 C2 110.91(19) . .
N1 C1 H1C 109.5 . .
C2 C1 H1C 109.5 . .
N1 C1 H1D 109.5 . .
C2 C1 H1D 109.5 . .
H1C C1 H1D 108.0 . .
C1 C2 C3 113.4(2) . .
C1 C2 H2A 108.9 . .
C3 C2 H2A 108.9 . .
C1 C2 H2B 108.9 . .
C3 C2 H2B 108.9 . .
H2A C2 H2B 107.7 . .
O1 C3 C2 111.78(19) . .
O1 C3 H3A 109.3 . .
C2 C3 H3A 109.3 . .
O1 C3 H3B 109.3 . .
C2 C3 H3B 109.3 . .
H3A C3 H3B 107.9 . .
O3 C4 O2 123.7(2) . .
O3 C4 C5 119.0(2) . .
O2 C4 C5 117.24(19) . .
C10 C5 C6 119.3(2) . .
C10 C5 C4 121.7(2) . .
C6 C5 C4 118.9(2) . .
C7 C6 C5 120.4(3) . .
C7 C6 H6 119.8 . .
C5 C6 H6 119.8 . .
C8 C7 C6 120.3(3) . .
C8 C7 H7 119.9 . .
C6 C7 H7 119.9 . .
C7 C8 C9 119.8(3) . .
C7 C8 H8 120.1 . .
C9 C8 H8 120.1 . .
C8 C9 C10 120.2(3) . .
C8 C9 H9 119.9 . .
C10 C9 H9 119.9 . .
C5 C10 C9 119.9(2) . .
C5 C10 H10 120.0 . .
C9 C10 H10 120.0 . .
C1 N1 Cu1 116.97(16) . .
C1 N1 H1A 110.3(18) . .
Cu1 N1 H1A 108.8(18) . .
C1 N1 H1B 110.2(19) . .
Cu1 N1 H1B 105(2) . .
H1A N1 H1B 105(3) . .
C3 O1 Cu1 129.09(14) . .
C3 O1 Cu1 126.84(14) . 3_677
Cu1 O1 Cu1 104.06(7) . 3_677
C4 O2 Cu1 108.49(13) . .
O1 Cu1 O1 75.94(7) . 3_677
O1 Cu1 O2 170.07(7) . .
O1 Cu1 O2 94.13(7) 3_677 .
O1 Cu1 N1 97.01(8) . .
O1 Cu1 N1 171.87(7) 3_677 .
O2 Cu1 N1 92.89(8) . .
O1 Cu1 Cu1 38.11(4) . 3_677
O1 Cu1 Cu1 37.83(4) 3_677 3_677
O2 Cu1 Cu1 131.96(5) . 3_677
N1 Cu1 Cu1 134.99(6) . 3_677

loop_
_geom_bond_atom_site_label_1
_geom_bond_atom_site_label_2
_geom_bond_distance
_geom_bond_site_symmetry_2
C1 N1 1.479(3) .
C1 C2 1.511(3) .
C1 H1C 0.9900 .
C1 H1D 0.9900 .
C2 C3 1.512(3) .
C2 H2A 0.9900 .
C2 H2B 0.9900 .
C3 O1 1.417(3) .
C3 H3A 0.9900 .
C3 H3B 0.9900 .
C4 O3 1.240(3) .
C4 O2 1.272(3) .
C4 C5 1.501(3) .
C5 C10 1.377(3) .
C5 C6 1.384(3) .
C6 C7 1.378(4) .
C6 H6 0.9500 .
C7 C8 1.366(4) .
C7 H7 0.9500 .
C8 C9 1.379(4) .
C8 H8 0.9500 .
C9 C10 1.385(4) .
C9 H9 0.9500 .
C10 H10 0.9500 .
N1 Cu1 1.965(2) .
N1 H1A 0.84(3) .
N1 H1B 0.82(3) .
O1 Cu1 1.9167(15) .
O1 Cu1 1.9289(15) 3_677
O2 Cu1 1.9574(15) .
Cu1 Cu1 3.0316(5) 3_677

loop_
_geom_torsion_atom_site_label_1
_geom_torsion_atom_site_label_2
_geom_torsion_atom_site_label_3
_geom_torsion_atom_site_label_4
_geom_torsion
_geom_torsion_site_symmetry_4
N1 C1 C2 C3 78.5(3) .
C1 C2 C3 O1 -58.5(3) .
O3 C4 C5 C10 147.1(2) .
O2 C4 C5 C10 -33.5(3) .
O3 C4 C5 C6 -29.8(3) .
O2 C4 C5 C6 149.6(2) .
C10 C5 C6 C7 -1.0(4) .
C4 C5 C6 C7 175.9(2) .
C5 C6 C7 C8 -0.8(4) .
C6 C7 C8 C9 1.2(5) .
C7 C8 C9 C10 0.2(5) .
C6 C5 C10 C9 2.4(4) .
C4 C5 C10 C9 -174.5(2) .
C8 C9 C10 C5 -2.0(5) .
C2 C1 N1 Cu1 -50.1(2) .
C2 C3 O1 Cu1 17.4(3) .
C2 C3 O1 Cu1 -163.41(15) 3_677
O3 C4 O2 Cu1 14.1(3) .
C5 C4 O2 Cu1 -165.23(14) .
